data_2002676
loop_
_publ_author_name
'Frenzen, S'
'Mueller-Buschbaum, Hk'

_publ_section_title
;
Ueber das gemischte alkali-Erdalkali-Oxoruthenat Na Sr3 Ru O6
;
_journal_name_full
;
Zeitschrift fuer Naturforschung, Teil B. Anorganische Chemie,
Organische Chemie (42,1987-)
;
_journal_page_first 581
_journal_page_last 584
_journal_volume 50
_journal_year 1995
_chemical_formula_structural 'Na Sr3 (Ru O6)'
_chemical_formula_sum 'Na O6 Ru Sr3'
_chemical_name_systematic 'Sodium tristrontium ruthenate(V)'
_space_group_IT_number 167
_symmetry_cell_setting trigonal
_symmetry_space_group_name_Hall '-R 3 2"c'
_symmetry_space_group_name_H-M 'R -3 c :H'
_cell_angle_alpha 90
_cell_angle_beta 90
_cell_angle_gamma 120
_cell_formula_units_Z 6
_cell_length_a 9.6069(8)
_cell_length_b 9.6069(8)
_cell_length_c 11.513(2)
_cell_volume 920.2
_refine_ls_R_factor_all 0.035
_cod_original_sg_symbol_H-M 'R -3 c H'
_cod_database_code 2002676

loop_
_symmetry_equiv_pos_as_xyz
x,y,z
-y,x-y,z
y-x,-x,z
-y,-x,1/2+z
x,x-y,1/2+z
y-x,y,1/2+z
-x,-y,-z
y,y-x,-z
x-y,x,-z
y,x,1/2-z
-x,y-x,1/2-z
x-y,-y,1/2-z
1/3+x,2/3+y,2/3+z
2/3+x,1/3+y,1/3+z
1/3-y,2/3+x-y,2/3+z
2/3-y,1/3+x-y,1/3+z
1/3-x+y,2/3-x,2/3+z
2/3-x+y,1/3-x,1/3+z
1/3-y,2/3-x,1/6+z
2/3-y,1/3-x,5/6+z
1/3+x,2/3+x-y,1/6+z
2/3+x,1/3+x-y,5/6+z
1/3-x+y,2/3+y,1/6+z
2/3-x+y,1/3+y,5/6+z
1/3-x,2/3-y,2/3-z
2/3-x,1/3-y,1/3-z
1/3+y,2/3-x+y,2/3-z
2/3+y,1/3-x+y,1/3-z
1/3+x-y,2/3+x,2/3-z
2/3+x-y,1/3+x,1/3-z
1/3+y,2/3+x,1/6-z
2/3+y,1/3+x,5/6-z
1/3-x,2/3-x+y,1/6-z
2/3-x,1/3-x+y,5/6-z
1/3+x-y,2/3-y,1/6-z
2/3+x-y,1/3-y,5/6-z

loop_
_atom_site_aniso_label
_atom_site_aniso_U_11
_atom_site_aniso_U_12
_atom_site_aniso_U_13
_atom_site_aniso_U_22
_atom_site_aniso_U_23
_atom_site_aniso_U_33
Na1 0.010(2) 0.005(1) 0. 0.010(2) 0. 0.010(2)
Sr1 0.007(1) 0.003(1) -0.001(1) 0.006(1) -0.001(1) 0.009(1)
Ru1 0.004(1) 0.002(1) 0. 0.004(1) 0. 0.005(1)
O1 0.009(2) 0.005(2) -0.001(1) 0.011(2) -0.001(1) 0.010(2)

loop_
_atom_site_label
_atom_site_type_symbol
_atom_site_symmetry_multiplicity
_atom_site_Wyckoff_symbol
_atom_site_fract_x
_atom_site_fract_y
_atom_site_fract_z
_atom_site_occupancy
_atom_site_attached_hydrogens
_atom_site_calc_flag
Na1 Na1+ 6 a 0. 0. 0.25 1. 0 d
Sr1 Sr2+ 18 e 0.6423(2) 0. 0.25 1. 0 d
Ru1 Ru5+ 6 b 0. 0. 0. 1. 0 d
O1 O2- 36 f 0.1787(5) 0.1547(5) 0.0991(4) 1. 0 d

loop_
_atom_type_symbol
_atom_type_oxidation_number
Na1+ 1.000
Sr2+ 2.000
Ru5+ 5.000
O2- -2.000
